data_7104904
loop_
_publ_author_name
'Jikyo, Tamaki'
'Maas, Gerhard'

_publ_section_title
;
 Different thermal reactivity of a 1,2-thiaphospholo[a]phosphirane in free
 and metal carbonyl complexed form
;
_journal_coden_ASTM CHCOFS
_journal_issue 22
_journal_name_full
;
 Chemical Communications (Cambridge, United Kingdom)
;
_journal_page_first 2794
_journal_page_last 2795
_journal_paper_doi 10.1039/b310256d
_journal_year 2003
_chemical_formula_moiety 'C28H21PS x W(CO)5'
_chemical_formula_sum 'C33 H21 O5 P S W'
_chemical_formula_weight 744.38
_chemical_melting_point 400.15
_chemical_name_common
;
3,5,6,6-tetraphenyl-2-thia-1-phosphabicyclo(3.1.0)hex-3-ene P-
(pentacarbonyl)tungsten
;
_chemical_name_systematic
;
3,5,6,6-tetraphenyl-2-thia-1-phosphabicyclo[3.1.0]hex-3-ene
P-(pentacarbonyl)tungsten
;
_space_group_IT_number 2
_symmetry_cell_setting triclinic
_symmetry_space_group_name_Hall '-P 1'
_symmetry_space_group_name_H-M 'P -1'
_atom_sites_solution_hydrogens geom
_atom_sites_solution_primary direct
_atom_sites_solution_secondary difmap
_audit_creation_method SHELXL-97
_cell_angle_alpha 69.34(3)
_cell_angle_beta 79.86(3)
_cell_angle_gamma 69.31(3)
_cell_formula_units_Z 2
_cell_length_a 11.159(3)
_cell_length_b 11.268(3)
_cell_length_c 13.387(4)
_cell_measurement_temperature 193(2)
_cell_volume 1470.9(7)
_computing_cell_refinement 'IPDS software (Stoe, Darmstadt)'
_computing_data_collection 'IPDS software (Stoe, Darmstadt)'
_computing_data_reduction 'X-RED (Stoe, Darmstadt)'
_computing_molecular_graphics 'ORTEP-3 for Windows (Farrugia, 1998)'
_computing_publication_material 'SHELX-97 (Sheldrick, 1997)'
_computing_structure_refinement 'SHELX-97 (Sheldrick, 1997)'
_computing_structure_solution 'SHELXS-97 (Sheldrick, 1990)'
_diffrn_ambient_temperature 193(2)
_diffrn_measured_fraction_theta_full 0.930
_diffrn_measured_fraction_theta_max 0.930
_diffrn_measurement_device_type 'IPDS (Stoe)'
_diffrn_measurement_method 'Phi scans, rotation mode'
_diffrn_radiation_monochromator graphite
_diffrn_radiation_source 'fine-focus sealed tube'
_diffrn_radiation_type MoK\a
_diffrn_radiation_wavelength 0.71073
_diffrn_reflns_av_R_equivalents 0.0504
_diffrn_reflns_av_sigmaI/netI 0.0384
_diffrn_reflns_limit_h_max 13
_diffrn_reflns_limit_h_min -13
_diffrn_reflns_limit_k_max 13
_diffrn_reflns_limit_k_min -13
_diffrn_reflns_limit_l_max 16
_diffrn_reflns_limit_l_min -16
_diffrn_reflns_number 15692
_diffrn_reflns_theta_full 25.95
_diffrn_reflns_theta_max 25.95
_diffrn_reflns_theta_min 2.17
_exptl_absorpt_coefficient_mu 4.092
_exptl_absorpt_correction_T_max 0.88
_exptl_absorpt_correction_T_min 0.53
_exptl_absorpt_correction_type DIFABS
_exptl_crystal_colour colorless
_exptl_crystal_density_diffrn 1.681
_exptl_crystal_density_method 'not measured'
_exptl_crystal_description prism
_exptl_crystal_F_000 728
_exptl_crystal_size_max 0.54
_exptl_crystal_size_mid 0.31
_exptl_crystal_size_min 0.19
_refine_diff_density_max 0.604
_refine_diff_density_min -1.123
_refine_diff_density_rms 0.112
_refine_ls_extinction_method none
_refine_ls_goodness_of_fit_ref 0.974
_refine_ls_hydrogen_treatment mixed
_refine_ls_matrix_type full
_refine_ls_number_parameters 370
_refine_ls_number_reflns 5352
_refine_ls_number_restraints 0
_refine_ls_restrained_S_all 0.974
_refine_ls_R_factor_all 0.0273
_refine_ls_R_factor_gt 0.0240
_refine_ls_shift/su_max 0.008
_refine_ls_shift/su_mean 0.001
_refine_ls_structure_factor_coef Fsqd
_refine_ls_weighting_details 'calc w=1/[\s^2^(Fo^2^)+(0.0381P)^2^+0.0000P] where P=(Fo^2^+2Fc^2^)/3'
_refine_ls_weighting_scheme calc
_refine_ls_wR_factor_gt 0.0542
_refine_ls_wR_factor_ref 0.0552
_reflns_number_gt 4910
_reflns_number_total 5352
_reflns_threshold_expression >2sigma(I)
_cod_data_source_file b310256d.txt
_cod_data_source_block jik018
_cod_depositor_comments
;
The following automatic conversions were performed:

'_chemical_melting_point' value '127 \%C' was changed to '400.15' -
it was converted from degrees Celsius(C) to Kelvins(K).

Automatic conversion script
Id: cif_fix_values 1646 2011-03-28 12:23:43Z adriana 
;
_cod_original_sg_symbol_H-M P-1
_cod_database_code 7104904

loop_
_symmetry_equiv_pos_as_xyz
'x, y, z'
'-x, -y, -z'

loop_
_atom_site_label
_atom_site_type_symbol
_atom_site_fract_x
_atom_site_fract_y
_atom_site_fract_z
_atom_site_U_iso_or_equiv
_atom_site_adp_type
_atom_site_occupancy
_atom_site_symmetry_multiplicity
_atom_site_calc_flag
_atom_site_refinement_flags
_atom_site_disorder_assembly
_atom_site_disorder_group
W1 W 0.379831(10) -0.172057(12) 0.276053(9) 0.02345(5) Uani 1 1 d . . .
P1 P 0.27051(7) 0.06268(8) 0.27319(6) 0.02175(16) Uani 1 1 d . . .
S1 S 0.34307(7) 0.11518(8) 0.38007(6) 0.02569(16) Uani 1 1 d . . .
O1 O 0.5418(3) -0.4681(3) 0.2866(2) 0.0515(7) Uani 1 1 d . . .
O2 O 0.6260(2) -0.1171(3) 0.3158(2) 0.0432(6) Uani 1 1 d . . .
O3 O 0.3308(4) -0.2628(3) 0.5288(2) 0.0655(9) Uani 1 1 d . . .
O4 O 0.4405(3) -0.1115(3) 0.0244(2) 0.0496(7) Uani 1 1 d . . .
O5 O 0.1235(3) -0.2295(3) 0.2644(3) 0.0548(8) Uani 1 1 d . . .
C1 C 0.1988(3) 0.2404(3) 0.3978(2) 0.0244(6) Uani 1 1 d . . .
C2 C 0.0975(3) 0.2581(3) 0.3472(2) 0.0246(6) Uani 1 1 d . . .
H2 H 0.0171 0.3188 0.3608 0.029 Uiso 1 1 calc R . .
C3 C 0.1054(3) 0.1872(3) 0.2712(2) 0.0220(6) Uani 1 1 d . . .
C4 C 0.1951(3) 0.2228(3) 0.1678(2) 0.0230(6) Uani 1 1 d . . .
C5 C 0.2037(3) 0.3171(3) 0.4656(2) 0.0249(6) Uani 1 1 d . . .
C6 C 0.3022(3) 0.3727(4) 0.4486(3) 0.0326(7) Uani 1 1 d . . .
H6 H 0.3679 0.3588 0.3943 0.039 Uiso 1 1 calc R . .
C7 C 0.3050(3) 0.4483(4) 0.5104(3) 0.0358(8) Uani 1 1 d . . .
H7 H 0.3719 0.4865 0.4978 0.043 Uiso 1 1 calc R . .
C8 C 0.2097(3) 0.4679(3) 0.5905(3) 0.0348(8) Uani 1 1 d . . .
H8 H 0.2112 0.5197 0.6327 0.042 Uiso 1 1 calc R . .
C9 C 0.1125(3) 0.4118(4) 0.6089(3) 0.0335(8) Uani 1 1 d . . .
H9 H 0.0478 0.4246 0.6641 0.040 Uiso 1 1 calc R . .
C10 C 0.1094(3) 0.3372(3) 0.5471(2) 0.0286(7) Uani 1 1 d . . .
H10 H 0.0423 0.2992 0.5603 0.034 Uiso 1 1 calc R . .
C11 C -0.0184(3) 0.1639(3) 0.2657(2) 0.0251(6) Uani 1 1 d . . .
C12 C -0.0501(3) 0.0556(4) 0.3395(3) 0.0322(7) Uani 1 1 d . . .
H12 H 0.0091 -0.0086 0.3907 0.039 Uiso 1 1 calc R . .
C13 C -0.1687(3) 0.0407(4) 0.3385(3) 0.0415(9) Uani 1 1 d . . .
H13 H -0.1892 -0.0347 0.3882 0.050 Uiso 1 1 calc R . .
C14 C -0.2568(3) 0.1353(4) 0.2656(3) 0.0444(9) Uani 1 1 d . . .
H14 H -0.3380 0.1255 0.2659 0.053 Uiso 1 1 calc R . .
C15 C -0.2260(3) 0.2436(4) 0.1926(3) 0.0441(9) Uani 1 1 d . . .
H15 H -0.2858 0.3082 0.1419 0.053 Uiso 1 1 calc R . .
C16 C -0.1071(3) 0.2586(4) 0.1931(3) 0.0359(8) Uani 1 1 d . . .
H16 H -0.0869 0.3341 0.1433 0.043 Uiso 1 1 calc R . .
C17 C 0.2344(3) 0.3429(3) 0.1485(2) 0.0247(6) Uani 1 1 d . . .
C18 C 0.3627(3) 0.3369(4) 0.1387(2) 0.0313(7) Uani 1 1 d . . .
H18 H 0.4284 0.2532 0.1480 0.038 Uiso 1 1 calc R . .
C19 C 0.3951(3) 0.4526(4) 0.1154(3) 0.0380(8) Uani 1 1 d . . .
H19 H 0.4828 0.4472 0.1101 0.046 Uiso 1 1 calc R . .
C20 C 0.3008(4) 0.5752(4) 0.1000(3) 0.0415(9) Uani 1 1 d . . .
H20 H 0.3235 0.6540 0.0841 0.050 Uiso 1 1 calc R . .
C21 C 0.1726(4) 0.5829(4) 0.1079(3) 0.0401(8) Uani 1 1 d . . .
H21 H 0.1075 0.6672 0.0962 0.048 Uiso 1 1 calc R . .
C22 C 0.1398(3) 0.4681(3) 0.1328(3) 0.0312(7) Uani 1 1 d . . .
H22 H 0.0518 0.4740 0.1394 0.037 Uiso 1 1 calc R . .
C23 C 0.1786(3) 0.1983(3) 0.0674(2) 0.0259(6) Uani 1 1 d . . .
C24 C 0.1347(3) 0.0967(4) 0.0682(3) 0.0306(7) Uani 1 1 d . . .
H24 H 0.1068 0.0432 0.1342 0.037 Uiso 1 1 calc R . .
C25 C 0.1308(3) 0.0716(4) -0.0254(3) 0.0377(8) Uani 1 1 d . . .
H25 H 0.1040 -0.0008 -0.0224 0.045 Uiso 1 1 calc R . .
C26 C 0.1660(3) 0.1521(5) -0.1229(3) 0.0449(10) Uani 1 1 d . . .
H26 H 0.1611 0.1371 -0.1874 0.054 Uiso 1 1 calc R . .
C27 C 0.2079(3) 0.2536(4) -0.1252(3) 0.0421(9) Uani 1 1 d . . .
H27 H 0.2327 0.3087 -0.1919 0.050 Uiso 1 1 calc R . .
C28 C 0.2147(3) 0.2772(4) -0.0318(2) 0.0337(8) Uani 1 1 d . . .
H28 H 0.2444 0.3481 -0.0354 0.040 Uiso 1 1 calc R . .
C29 C 0.4824(3) -0.3606(4) 0.2836(3) 0.0358(8) Uani 1 1 d . . .
C30 C 0.5408(3) -0.1375(3) 0.2984(3) 0.0293(7) Uani 1 1 d . . .
C31 C 0.3477(4) -0.2292(4) 0.4386(3) 0.0401(8) Uani 1 1 d . . .
C32 C 0.4169(3) -0.1259(4) 0.1126(3) 0.0326(7) Uani 1 1 d . . .
C33 C 0.2149(3) -0.2080(4) 0.2660(3) 0.0334(7) Uani 1 1 d . . .

loop_
_atom_site_aniso_label
_atom_site_aniso_U_11
_atom_site_aniso_U_22
_atom_site_aniso_U_33
_atom_site_aniso_U_23
_atom_site_aniso_U_13
_atom_site_aniso_U_12
W1 0.02299(7) 0.02057(8) 0.02713(7) -0.00860(5) -0.00104(4) -0.00640(5)
P1 0.0215(3) 0.0208(4) 0.0219(3) -0.0072(3) -0.0032(3) -0.0040(3)
S1 0.0258(3) 0.0252(4) 0.0254(4) -0.0096(3) -0.0067(3) -0.0034(3)
O1 0.0519(16) 0.0282(16) 0.073(2) -0.0237(13) -0.0206(14) 0.0047(12)
O2 0.0290(12) 0.0447(17) 0.0601(17) -0.0194(13) -0.0077(11) -0.0114(11)
O3 0.117(3) 0.045(2) 0.0300(15) -0.0093(13) 0.0081(15) -0.0292(18)
O4 0.0506(15) 0.065(2) 0.0306(14) -0.0187(12) 0.0067(11) -0.0166(13)
O5 0.0395(14) 0.067(2) 0.079(2) -0.0414(17) 0.0099(13) -0.0292(14)
C1 0.0289(14) 0.0231(17) 0.0191(13) -0.0057(11) 0.0005(11) -0.0075(11)
C2 0.0265(14) 0.0227(17) 0.0215(14) -0.0069(12) 0.0014(11) -0.0059(11)
C3 0.0218(13) 0.0206(16) 0.0223(14) -0.0076(11) -0.0008(10) -0.0045(11)
C4 0.0201(12) 0.0253(17) 0.0221(14) -0.0068(11) -0.0030(10) -0.0053(11)
C5 0.0310(15) 0.0208(16) 0.0195(13) -0.0042(11) -0.0067(11) -0.0040(11)
C6 0.0397(17) 0.032(2) 0.0274(16) -0.0088(13) 0.0006(13) -0.0147(14)
C7 0.0440(18) 0.030(2) 0.0372(18) -0.0085(14) -0.0074(14) -0.0151(14)
C8 0.0454(18) 0.0237(19) 0.0353(17) -0.0149(14) -0.0158(14) 0.0011(14)
C9 0.0328(16) 0.036(2) 0.0264(15) -0.0133(13) -0.0065(12) 0.0010(13)
C10 0.0309(15) 0.0258(18) 0.0245(15) -0.0074(12) -0.0064(11) -0.0020(12)
C11 0.0217(13) 0.0312(18) 0.0244(14) -0.0129(12) 0.0027(11) -0.0086(12)
C12 0.0305(15) 0.0333(19) 0.0301(16) -0.0074(14) 0.0008(12) -0.0106(13)
C13 0.0397(18) 0.040(2) 0.049(2) -0.0144(17) 0.0088(15) -0.0226(16)
C14 0.0290(16) 0.057(3) 0.056(2) -0.0246(19) 0.0020(15) -0.0192(16)
C15 0.0247(16) 0.054(3) 0.048(2) -0.0082(18) -0.0082(14) -0.0104(15)
C16 0.0252(15) 0.040(2) 0.0348(17) -0.0026(15) -0.0036(12) -0.0095(13)
C17 0.0248(14) 0.0285(17) 0.0179(13) -0.0050(11) -0.0006(10) -0.0078(12)
C18 0.0272(15) 0.037(2) 0.0277(16) -0.0083(13) 0.0008(12) -0.0112(13)
C19 0.0379(17) 0.046(2) 0.0348(18) -0.0096(16) 0.0015(14) -0.0239(16)
C20 0.060(2) 0.036(2) 0.0380(19) -0.0103(16) 0.0038(16) -0.0308(18)
C21 0.048(2) 0.028(2) 0.0387(19) -0.0072(15) 0.0002(15) -0.0101(15)
C22 0.0318(15) 0.0264(18) 0.0329(16) -0.0082(13) -0.0023(12) -0.0071(13)
C23 0.0195(13) 0.0314(18) 0.0255(15) -0.0112(12) -0.0032(11) -0.0034(11)
C24 0.0231(14) 0.039(2) 0.0301(16) -0.0131(14) -0.0019(12) -0.0081(13)
C25 0.0275(15) 0.054(3) 0.044(2) -0.0290(17) -0.0022(13) -0.0143(15)
C26 0.0333(17) 0.076(3) 0.0340(18) -0.0316(19) -0.0039(14) -0.0116(17)
C27 0.0426(19) 0.059(3) 0.0247(16) -0.0105(16) -0.0026(14) -0.0183(17)
C28 0.0313(15) 0.043(2) 0.0243(15) -0.0071(14) -0.0023(12) -0.0116(14)
C29 0.0361(17) 0.035(2) 0.0385(18) -0.0112(15) -0.0054(14) -0.0123(15)
C30 0.0300(16) 0.0210(18) 0.0352(17) -0.0122(13) -0.0028(12) -0.0024(12)
C31 0.055(2) 0.022(2) 0.041(2) -0.0094(15) 0.0009(16) -0.0116(15)
C32 0.0278(15) 0.033(2) 0.0368(19) -0.0126(14) 0.0012(13) -0.0084(13)
C33 0.0327(16) 0.032(2) 0.0410(18) -0.0187(15) 0.0026(13) -0.0123(14)

loop_
_atom_type_symbol
_atom_type_description
_atom_type_scat_dispersion_real
_atom_type_scat_dispersion_imag
_atom_type_scat_source
C C 0.0033 0.0016 'International Tables Vol C Tables 4.2.6.8 and 6.1.1.4'
H H 0.0000 0.0000 'International Tables Vol C Tables 4.2.6.8 and 6.1.1.4'
O O 0.0106 0.0060 'International Tables Vol C Tables 4.2.6.8 and 6.1.1.4'
P P 0.1023 0.0942 'International Tables Vol C Tables 4.2.6.8 and 6.1.1.4'
S S 0.1246 0.1234 'International Tables Vol C Tables 4.2.6.8 and 6.1.1.4'
W W -0.8490 6.8722 'International Tables Vol C Tables 4.2.6.8 and 6.1.1.4'

loop_
_geom_angle_atom_site_label_1
_geom_angle_atom_site_label_2
_geom_angle_atom_site_label_3
_geom_angle
_geom_angle_site_symmetry_1
_geom_angle_site_symmetry_3
_geom_angle_publ_flag
C29 W1 C31 90.49(15) . . ?
C29 W1 C30 90.68(13) . . ?
C31 W1 C30 87.28(15) . . ?
C29 W1 C33 90.24(14) . . ?
C31 W1 C33 88.34(15) . . ?
C30 W1 C33 175.53(12) . . ?
C29 W1 C32 86.23(15) . . ?
C31 W1 C32 176.68(14) . . ?
C30 W1 C32 93.23(13) . . ?
C33 W1 C32 91.19(14) . . ?
C29 W1 P1 174.54(10) . . ?
C31 W1 P1 88.11(11) . . ?
C30 W1 P1 83.98(10) . . ?
C33 W1 P1 95.00(11) . . ?
C32 W1 P1 95.20(11) . . ?
C4 P1 C3 49.70(12) . . ?
C4 P1 S1 106.12(11) . . ?
C3 P1 S1 96.53(10) . . ?
C4 P1 W1 134.54(10) . . ?
C3 P1 W1 140.77(10) . . ?
S1 P1 W1 113.07(5) . . ?
C1 S1 P1 95.06(11) . . ?
C2 C1 C5 126.5(3) . . ?
C2 C1 S1 117.3(3) . . ?
C5 C1 S1 116.1(2) . . ?
C1 C2 C3 122.7(3) . . ?
C2 C3 C11 114.0(2) . . ?
C2 C3 C4 114.2(2) . . ?
C11 C3 C4 121.1(2) . . ?
C2 C3 P1 108.10(19) . . ?
C11 C3 P1 125.7(2) . . ?
C4 C3 P1 64.92(15) . . ?
C17 C4 C23 114.8(2) . . ?
C17 C4 C3 116.0(3) . . ?
C23 C4 C3 120.0(2) . . ?
C17 C4 P1 120.2(2) . . ?
C23 C4 P1 111.6(2) . . ?
C3 C4 P1 65.37(15) . . ?
C6 C5 C10 118.5(3) . . ?
C6 C5 C1 120.6(3) . . ?
C10 C5 C1 121.0(3) . . ?
C7 C6 C5 120.7(3) . . ?
C8 C7 C6 119.8(3) . . ?
C9 C8 C7 120.0(3) . . ?
C8 C9 C10 120.2(3) . . ?
C9 C10 C5 120.9(3) . . ?
C16 C11 C12 119.2(3) . . ?
C16 C11 C3 119.8(3) . . ?
C12 C11 C3 120.7(3) . . ?
C11 C12 C13 120.1(3) . . ?
C14 C13 C12 120.4(3) . . ?
C15 C14 C13 119.6(3) . . ?
C14 C15 C16 120.1(3) . . ?
C11 C16 C15 120.5(3) . . ?
C18 C17 C22 118.4(3) . . ?
C18 C17 C4 122.4(3) . . ?
C22 C17 C4 119.1(3) . . ?
C19 C18 C17 120.4(3) . . ?
C20 C19 C18 120.5(3) . . ?
C19 C20 C21 119.7(3) . . ?
C22 C21 C20 120.1(3) . . ?
C21 C22 C17 120.9(3) . . ?
C24 C23 C28 117.3(3) . . ?
C24 C23 C4 123.7(3) . . ?
C28 C23 C4 118.9(3) . . ?
C25 C24 C23 121.6(3) . . ?
C26 C25 C24 120.0(4) . . ?
C27 C26 C25 119.1(3) . . ?
C26 C27 C28 121.1(3) . . ?
C27 C28 C23 120.9(4) . . ?
O1 C29 W1 179.1(3) . . ?
O2 C30 W1 176.2(3) . . ?
O3 C31 W1 179.0(4) . . ?
O4 C32 W1 174.4(3) . . ?
O5 C33 W1 177.5(3) . . ?

loop_
_geom_bond_atom_site_label_1
_geom_bond_atom_site_label_2
_geom_bond_distance
_geom_bond_site_symmetry_2
_geom_bond_publ_flag
W1 C29 2.001(4) . ?
W1 C31 2.043(4) . ?
W1 C30 2.058(3) . ?
W1 C33 2.055(3) . ?
W1 C32 2.063(4) . ?
W1 P1 2.4800(12) . ?
P1 C4 1.872(3) . ?
P1 C3 1.878(3) . ?
P1 S1 2.0968(12) . ?
S1 C1 1.771(3) . ?
O1 C29 1.148(5) . ?
O2 C30 1.132(4) . ?
O3 C31 1.134(5) . ?
O4 C32 1.130(4) . ?
O5 C33 1.133(4) . ?
C1 C2 1.339(4) . ?
C1 C5 1.476(4) . ?
C2 C3 1.473(4) . ?
C3 C11 1.513(4) . ?
C3 C4 1.576(4) . ?
C4 C17 1.491(5) . ?
C4 C23 1.516(4) . ?
C5 C6 1.397(5) . ?
C5 C10 1.397(4) . ?
C6 C7 1.391(5) . ?
C7 C8 1.389(5) . ?
C8 C9 1.384(5) . ?
C9 C10 1.383(5) . ?
C11 C16 1.387(4) . ?
C11 C12 1.386(5) . ?
C12 C13 1.394(5) . ?
C13 C14 1.385(6) . ?
C14 C15 1.378(6) . ?
C15 C16 1.397(5) . ?
C17 C18 1.393(4) . ?
C17 C22 1.402(5) . ?
C18 C19 1.391(5) . ?
C19 C20 1.381(6) . ?
C20 C21 1.389(5) . ?
C21 C22 1.381(5) . ?
C23 C24 1.393(5) . ?
C23 C28 1.396(4) . ?
C24 C25 1.388(5) . ?
C25 C26 1.384(6) . ?
C26 C27 1.369(6) . ?
C27 C28 1.387(5) . ?

loop_
_geom_torsion_atom_site_label_1
_geom_torsion_atom_site_label_2
_geom_torsion_atom_site_label_3
_geom_torsion_atom_site_label_4
_geom_torsion
_geom_torsion_site_symmetry_1
_geom_torsion_site_symmetry_2
_geom_torsion_site_symmetry_3
_geom_torsion_site_symmetry_4
_geom_torsion_publ_flag
C29 W1 P1 C4 123.4(11) . . . . ?
C31 W1 P1 C4 -161.51(17) . . . . ?
C30 W1 P1 C4 111.03(16) . . . . ?
C33 W1 P1 C4 -73.34(16) . . . . ?
C32 W1 P1 C4 18.31(15) . . . . ?
C29 W1 P1 C3 -159.9(11) . . . . ?
C31 W1 P1 C3 -84.77(19) . . . . ?
C30 W1 P1 C3 -172.24(17) . . . . ?
C33 W1 P1 C3 3.39(17) . . . . ?
C32 W1 P1 C3 95.05(17) . . . . ?
C29 W1 P1 S1 -24.1(11) . . . . ?
C31 W1 P1 S1 51.07(12) . . . . ?
C30 W1 P1 S1 -36.40(10) . . . . ?
C33 W1 P1 S1 139.23(10) . . . . ?
C32 W1 P1 S1 -129.11(10) . . . . ?
C4 P1 S1 C1 50.59(14) . . . . ?
C3 P1 S1 C1 0.72(13) . . . . ?
W1 P1 S1 C1 -152.95(10) . . . . ?
P1 S1 C1 C2 2.3(2) . . . . ?
P1 S1 C1 C5 -176.3(2) . . . . ?
C5 C1 C2 C3 172.8(3) . . . . ?
S1 C1 C2 C3 -5.8(4) . . . . ?
C1 C2 C3 C11 150.8(3) . . . . ?
C1 C2 C3 C4 -64.1(4) . . . . ?
C1 C2 C3 P1 6.0(4) . . . . ?
C4 P1 C3 C2 -108.9(3) . . . . ?
S1 P1 C3 C2 -3.3(2) . . . . ?
W1 P1 C3 C2 136.55(17) . . . . ?
C4 P1 C3 C11 111.5(3) . . . . ?
S1 P1 C3 C11 -142.9(2) . . . . ?
W1 P1 C3 C11 -3.0(3) . . . . ?
S1 P1 C3 C4 105.63(15) . . . . ?
W1 P1 C3 C4 -114.54(17) . . . . ?
C2 C3 C4 C17 -13.6(3) . . . . ?
C11 C3 C4 C17 128.8(3) . . . . ?
P1 C3 C4 C17 -113.1(2) . . . . ?
C2 C3 C4 C23 -158.7(3) . . . . ?
C11 C3 C4 C23 -16.4(4) . . . . ?
P1 C3 C4 C23 101.7(3) . . . . ?
C2 C3 C4 P1 99.5(2) . . . . ?
C11 C3 C4 P1 -118.1(3) . . . . ?
C3 P1 C4 C17 106.9(3) . . . . ?
S1 P1 C4 C17 22.0(2) . . . . ?
W1 P1 C4 C17 -126.9(2) . . . . ?
C3 P1 C4 C23 -114.2(3) . . . . ?
S1 P1 C4 C23 160.95(17) . . . . ?
W1 P1 C4 C23 12.0(3) . . . . ?
S1 P1 C4 C3 -84.84(15) . . . . ?
W1 P1 C4 C3 126.19(15) . . . . ?
C2 C1 C5 C6 -129.4(3) . . . . ?
S1 C1 C5 C6 49.1(4) . . . . ?
C2 C1 C5 C10 49.7(4) . . . . ?
S1 C1 C5 C10 -131.8(3) . . . . ?
C10 C5 C6 C7 -1.0(5) . . . . ?
C1 C5 C6 C7 178.1(3) . . . . ?
C5 C6 C7 C8 0.6(5) . . . . ?
C6 C7 C8 C9 0.2(5) . . . . ?
C7 C8 C9 C10 -0.5(5) . . . . ?
C8 C9 C10 C5 0.0(5) . . . . ?
C6 C5 C10 C9 0.7(4) . . . . ?
C1 C5 C10 C9 -178.5(3) . . . . ?
C2 C3 C11 C16 90.1(3) . . . . ?
C4 C3 C11 C16 -52.4(4) . . . . ?
P1 C3 C11 C16 -132.3(3) . . . . ?
C2 C3 C11 C12 -83.4(4) . . . . ?
C4 C3 C11 C12 134.1(3) . . . . ?
P1 C3 C11 C12 54.2(4) . . . . ?
C16 C11 C12 C13 1.6(5) . . . . ?
C3 C11 C12 C13 175.2(3) . . . . ?
C11 C12 C13 C14 -1.4(6) . . . . ?
C12 C13 C14 C15 1.0(6) . . . . ?
C13 C14 C15 C16 -0.7(6) . . . . ?
C12 C11 C16 C15 -1.4(5) . . . . ?
C3 C11 C16 C15 -175.0(3) . . . . ?
C14 C15 C16 C11 0.9(6) . . . . ?
C23 C4 C17 C18 -90.7(3) . . . . ?
C3 C4 C17 C18 122.4(3) . . . . ?
P1 C4 C17 C18 47.0(4) . . . . ?
C23 C4 C17 C22 85.2(3) . . . . ?
C3 C4 C17 C22 -61.7(4) . . . . ?
P1 C4 C17 C22 -137.1(2) . . . . ?
C22 C17 C18 C19 0.9(5) . . . . ?
C4 C17 C18 C19 176.8(3) . . . . ?
C17 C18 C19 C20 -1.0(5) . . . . ?
C18 C19 C20 C21 0.0(5) . . . . ?
C19 C20 C21 C22 1.0(6) . . . . ?
C20 C21 C22 C17 -1.2(5) . . . . ?
C18 C17 C22 C21 0.2(5) . . . . ?
C4 C17 C22 C21 -175.8(3) . . . . ?
C17 C4 C23 C24 -175.8(3) . . . . ?
C3 C4 C23 C24 -30.3(4) . . . . ?
P1 C4 C23 C24 42.9(3) . . . . ?
C17 C4 C23 C28 7.3(4) . . . . ?
C3 C4 C23 C28 152.8(3) . . . . ?
P1 C4 C23 C28 -133.9(3) . . . . ?
C28 C23 C24 C25 2.1(4) . . . . ?
C4 C23 C24 C25 -174.8(3) . . . . ?
C23 C24 C25 C26 -2.8(5) . . . . ?
C24 C25 C26 C27 1.9(5) . . . . ?
C25 C26 C27 C28 -0.4(6) . . . . ?
C26 C27 C28 C23 -0.2(5) . . . . ?
C24 C23 C28 C27 -0.6(5) . . . . ?
C4 C23 C28 C27 176.4(3) . . . . ?
C31 W1 C29 O1 -168(100) . . . . ?
C30 W1 C29 O1 -81(20) . . . . ?
C33 W1 C29 O1 104(20) . . . . ?
C32 W1 C29 O1 13(20) . . . . ?
P1 W1 C29 O1 -93(21) . . . . ?
C29 W1 C30 O2 -119(5) . . . . ?
C31 W1 C30 O2 -29(5) . . . . ?
C33 W1 C30 O2 -17(6) . . . . ?
C32 W1 C30 O2 155(5) . . . . ?
P1 W1 C30 O2 60(5) . . . . ?
C29 W1 C31 O3 -4(22) . . . . ?
C30 W1 C31 O3 -94(22) . . . . ?
C33 W1 C31 O3 87(22) . . . . ?
C32 W1 C31 O3 5(24) . . . . ?
P1 W1 C31 O3 -178(100) . . . . ?
C29 W1 C32 O4 13(3) . . . . ?
C31 W1 C32 O4 5(4) . . . . ?
C30 W1 C32 O4 104(3) . . . . ?
C33 W1 C32 O4 -77(3) . . . . ?
P1 W1 C32 O4 -172(3) . . . . ?
C29 W1 C33 O5 85(8) . . . . ?
C31 W1 C33 O5 -5(8) . . . . ?
C30 W1 C33 O5 -17(9) . . . . ?
C32 W1 C33 O5 172(8) . . . . ?
P1 W1 C33 O5 -93(8) . . . . ?
